data_9005471
loop_
_publ_author_name
'Brigatti, M. F.'
'Galli, E.'
'Medici, L.'
'Poppi, L.'
'Cibin, G.'
'Marcelli, A.'
'Mottana, A.'

_publ_section_title
;
 Chromium-containing muscovite: crystal chemistry and XANES spectroscopy
;
_journal_name_full 'European Journal of Mineralogy'
_journal_page_first 377
_journal_page_last 389
_journal_paper_doi 10.1127/0935-1221/01/0013-0377
_journal_volume 13
_journal_year 2001
_chemical_compound_source Westland
_chemical_formula_sum
;Al2.748 Ba0.044 Cl0.005 Cr0.062 Fe0.039 H1.829 K0.857 Mg0.081 Na0.103 O11.995
 Si3.11 Ti0.003
;
_chemical_name_mineral Muscovite
_space_group_IT_number 15
_symmetry_space_group_name_Hall '-C 2yc'
_symmetry_space_group_name_H-M 'C 1 2/c 1'
_cell_angle_alpha 90
_cell_angle_beta 95.74
_cell_angle_gamma 90
_cell_formula_units_Z 4
_cell_length_a 5.192
_cell_length_b 9.011
_cell_length_c 20.028
_cell_volume 932.314
_database_code_amcsd 0006858
_exptl_crystal_density_diffrn 2.884
_cod_original_formula_sum
;O11.995 Cl.005 Si3.11 Al2.748 Ti.003 Fe.039 Cr.062 Mg.081 Ba.044 Na.103 K.857
 H1.829
;
_cod_database_code 9005471

loop_
_space_group_symop_operation_xyz
x,y,z
1/2+x,1/2+y,z
x,-y,1/2+z
1/2+x,1/2-y,1/2+z
-x,y,1/2-z
1/2-x,1/2+y,1/2-z
-x,-y,-z
1/2-x,1/2-y,-z

loop_
_atom_site_aniso_label
_atom_site_aniso_U_11
_atom_site_aniso_U_22
_atom_site_aniso_U_33
_atom_site_aniso_U_12
_atom_site_aniso_U_13
_atom_site_aniso_U_23
O11 0.01257 0.01769 0.01408 -0.00401 -0.00104 0.00364
O21 0.01217 0.01522 0.01207 0.00424 0.00000 -0.00182
O22 0.01812 0.00946 0.01207 0.00047 0.00261 0.00091
O31 0.00960 0.00658 0.01006 0.00024 0.00000 0.00000
O32 0.00757 0.00905 0.00805 0.00071 0.00104 0.00091
O4 0.00798 0.00987 0.01006 -0.00047 0.00209 -0.00273
O-H4 0.00798 0.00987 0.01006 -0.00047 0.00209 -0.00273
Cl4 0.00798 0.00987 0.01006 -0.00047 0.00209 -0.00273
SiT1 0.00514 0.00535 0.00805 0.00024 0.00000 0.00000
AlT1 0.00514 0.00535 0.00805 0.00024 0.00000 0.00000
SiT2 0.00541 0.00494 0.00805 0.00000 0.00052 0.00091
AlT2 0.00541 0.00494 0.00805 0.00000 0.00052 0.00091
AlM2 0.00554 0.00576 0.00805 -0.00024 0.00052 0.00000
TiM2 0.00554 0.00576 0.00805 -0.00024 0.00052 0.00000
FeM2 0.00554 0.00576 0.00805 -0.00024 0.00052 0.00000
CrM2 0.00554 0.00576 0.00805 -0.00024 0.00052 0.00000
MgM2 0.00554 0.00576 0.00805 -0.00024 0.00052 0.00000
BaA 0.02042 0.02016 0.01811 0.00000 0.00156 0.00000
NaA 0.02042 0.02016 0.01811 0.00000 0.00156 0.00000
KA 0.02042 0.02016 0.01811 0.00000 0.00156 0.00000

loop_
_atom_site_label
_atom_site_fract_x
_atom_site_fract_y
_atom_site_fract_z
_atom_site_occupancy
_atom_site_U_iso_or_equiv
_atom_site_type_symbol
_atom_site_attached_hydrogens
O11 0.75100 0.31060 0.15823 1.00000 0.01494 O 0
O21 0.25040 0.37070 0.16935 1.00000 0.01330 O 0
O22 0.41650 0.09310 0.16878 1.00000 0.01317 O 0
O31 0.38530 0.25180 0.05356 1.00000 0.00849 O 0
O32 0.96120 0.44360 0.05363 1.00000 0.00836 O 0
O4 0.95670 0.06260 0.05052 0.08300 0.00950 O 0
O-H4 0.95670 0.06260 0.05052 0.91450 0.00950 O 1
Cl4 0.95670 0.06260 0.05052 0.00250 0.00950 Cl 0
SiT1 0.45154 0.25856 0.13581 0.77750 0.00595 Si 0
AlT1 0.45154 0.25856 0.13581 0.22250 0.00595 Al 0
SiT2 0.96490 0.42970 0.13577 0.77750 0.00583 Si 0
AlT2 0.96490 0.42970 0.13577 0.22250 0.00583 Al 0
AlM1 0.75000 0.25000 0.00000 0.92900 0.00633 Al 0
TiM1 0.75000 0.25000 0.00000 0.00150 0.00633 Ti 0
FeM1 0.75000 0.25000 0.00000 0.01950 0.00633 Fe 0
CrM1 0.75000 0.25000 0.00000 0.03100 0.00633 Cr 0
MgM1 0.75000 0.25000 0.00000 0.04050 0.00633 Mg 0
AlM2 0.24994 0.08338 0.00005 0.46450 0.00646 Al 0
TiM2 0.24994 0.08338 0.00005 0.00070 0.00646 Ti 0
FeM2 0.24994 0.08338 0.00005 0.00980 0.00646 Fe 0
CrM2 0.24994 0.08338 0.00005 0.01550 0.00646 Cr 0
MgM2 0.24994 0.08338 0.00005 0.02020 0.00646 Mg 0
BaA 0.00000 0.09883 0.25000 0.04400 0.01950 Ba 0
NaA 0.00000 0.09883 0.25000 0.10300 0.01950 Na 0
KA 0.00000 0.09883 0.25000 0.85700 0.01950 K 0

loop_
_cod_changelog_entry_id
_cod_changelog_entry_author
_cod_changelog_entry_date
_cod_changelog_entry_text
1
;cod-tools version 3.8.0
Id: cif_guess_AMCSD_atom_types 9581 2023-05-17 12:35:41Z saulius
;
2023-05-21T08:52:53+03:00
;Derived atom types and hydrogen counts
from atom names that follow the AMCSD naming convention
(Wat == water, O-H == hydroxyl).
;
2
;cod-tools version 3.10.1
Id: cif_fix_AMCSD_aniso_labels 10200 2024-08-01 14:09:44Z saulius
;
2024-08-02T12:20:56+03:00
;Changed the following '_atom_site_aniso_label' values:
'OH4' -> 'O-H4'
;

loop_
_cod_related_entry_id
_cod_related_entry_database
_cod_related_entry_code
1 AMCSD 0006858
